data_4108987
loop_
_publ_author_name
'Abdessamad Grirrane'
'Irene Resa'
'Amor Rodriguez'
'Ernesto Carmona'
'Eleuterio Alvarez'
'Enrique Gutierrez-Puebla'
'Angeles Monge'
'Agust\'in Galindo'
'Diego del R\'io'
'Richard A. Andersen'

_publ_section_title
;
 Zinc-Zinc Bonded Zincocene Structures. Synthesis and Characterization of
 Zn2(\h5-C5Me5)2 and Zn2(\h5-C5Me4Et)2
;
_journal_name_full 'Journal of the American Chemical Society'
_journal_page_first 693
_journal_page_last 703
_journal_paper_doi 10.1021/ja0668217
_journal_volume 129
_journal_year 2007
_chemical_formula_moiety 'C22 H46 N2 O2 Zn2'
_chemical_formula_sum 'C22 H46 N2 O2 Zn2'
_chemical_formula_weight 501.35
_chemical_name_systematic
; 
 ? 
;
_space_group_IT_number 2
_symmetry_cell_setting triclinic
_symmetry_space_group_name_Hall '-P 1'
_symmetry_space_group_name_H-M 'P -1'
_atom_sites_solution_hydrogens geom
_atom_sites_solution_primary direct
_atom_sites_solution_secondary difmap
_audit_creation_method SHELXL-97
_cell_angle_alpha 67.755(2)
_cell_angle_beta 77.755(3)
_cell_angle_gamma 75.470(2)
_cell_formula_units_Z 1
_cell_length_a 8.1668(6)
_cell_length_b 8.1758(6)
_cell_length_c 10.7877(10)
_cell_measurement_reflns_used 5520
_cell_measurement_temperature 173(2)
_cell_measurement_theta_max 30.08
_cell_measurement_theta_min 2.74
_cell_volume 639.83(9)
_computing_cell_refinement 'SAINT+ v. 7.06 a (Bruker AXS, 2003)'
_computing_data_collection 'APEX-W2K-NT v. 1.0 (Bruker AXS, 2004)'
_computing_data_reduction 'SAINT+ v. 7.06 a (Bruker AXS, 2001)'
_computing_molecular_graphics 'XP, SHELXTL v. 6.10 (Bruker, 2000)'
_computing_publication_material 'XCIF, SHELXTL v. 6.12 (Bruker, 2001)'
_computing_structure_refinement 'SHELXL-97 (Sheldrick, 1997)'
_computing_structure_solution 'SHELXS-97 (Sheldrick, 1990)'
_diffrn_ambient_temperature 173(2)
_diffrn_detector_area_resol_mean 8.26
_diffrn_measured_fraction_theta_full 0.980
_diffrn_measured_fraction_theta_max 0.980
_diffrn_measurement_device_type 'Bruker-Nonius X8kappa APEX II CCD system'
_diffrn_measurement_method '\w rotations with narrow frames'
_diffrn_radiation_monochromator graphite
_diffrn_radiation_source 'fine-focus sealed tube'
_diffrn_radiation_type MoK\a
_diffrn_radiation_wavelength 0.71073
_diffrn_reflns_av_R_equivalents 0.0279
_diffrn_reflns_av_sigmaI/netI 0.0286
_diffrn_reflns_limit_h_max 11
_diffrn_reflns_limit_h_min -11
_diffrn_reflns_limit_k_max 11
_diffrn_reflns_limit_k_min -10
_diffrn_reflns_limit_l_max 15
_diffrn_reflns_limit_l_min -15
_diffrn_reflns_number 10512
_diffrn_reflns_theta_full 30.53
_diffrn_reflns_theta_max 30.53
_diffrn_reflns_theta_min 2.80
_diffrn_standards_number 0
_exptl_absorpt_coefficient_mu 1.892
_exptl_absorpt_correction_T_max 0.539
_exptl_absorpt_correction_T_min 0.471
_exptl_absorpt_correction_type multi-scan
_exptl_absorpt_process_details
; 
 SADABS: Area-Detector Absorption Correction. Bruker-AXS
 within v. 7.06 a (Bruker AXS, 2003).
;
_exptl_crystal_colour colourless
_exptl_crystal_density_diffrn 1.301
_exptl_crystal_description block
_exptl_crystal_F_000 268
_exptl_crystal_size_max 0.42
_exptl_crystal_size_mid 0.41
_exptl_crystal_size_min 0.33
_refine_diff_density_max 0.957
_refine_diff_density_min -0.549
_refine_diff_density_rms 0.074
_refine_ls_extinction_method none
_refine_ls_goodness_of_fit_ref 1.079
_refine_ls_hydrogen_treatment constr
_refine_ls_matrix_type full
_refine_ls_number_parameters 145
_refine_ls_number_reflns 3864
_refine_ls_number_restraints 39
_refine_ls_restrained_S_all 1.083
_refine_ls_R_factor_all 0.0456
_refine_ls_R_factor_gt 0.0383
_refine_ls_shift/su_max 0.001
_refine_ls_shift/su_mean 0.000
_refine_ls_structure_factor_coef Fsqd
_refine_ls_weighting_details 'calc w=1/[\s^2^(Fo^2^)+(0.0479P)^2^+0.3260P] where P=(Fo^2^+2Fc^2^)/3'
_refine_ls_weighting_scheme calc
_refine_ls_wR_factor_gt 0.0998
_refine_ls_wR_factor_ref 0.1035
_reflns_number_gt 3336
_reflns_number_total 3864
_reflns_threshold_expression >2sigma(I)
_cod_data_source_file ja0668217si20060921_115200.cif
_cod_data_source_block 5
_cod_database_code 4108987

loop_
_symmetry_equiv_pos_as_xyz
'x, y, z'
'-x, -y, -z'

loop_
_atom_site_label
_atom_site_type_symbol
_atom_site_fract_x
_atom_site_fract_y
_atom_site_fract_z
_atom_site_U_iso_or_equiv
_atom_site_adp_type
_atom_site_occupancy
_atom_site_symmetry_multiplicity
_atom_site_calc_flag
_atom_site_refinement_flags
_atom_site_disorder_assembly
_atom_site_disorder_group
Zn1 Zn 0.36629(3) 0.04019(3) 0.61141(2) 0.04078(10) Uani 1 1 d . . .
O1 O 0.4314(2) 0.1308(2) 0.41368(14) 0.0411(3) Uani 1 1 d . . .
N1 N 0.3752(2) 0.2640(2) 0.29063(17) 0.0353(3) Uani 1 1 d . . .
C1 C 0.3850(4) 0.4435(3) 0.2881(3) 0.0560(7) Uani 1 1 d . A .
C2 C 0.3325(6) 0.5783(3) 0.1519(3) 0.0825(12) Uani 1 1 d . . .
H2A H 0.3234 0.7019 0.1508 0.099 Uiso 1 1 d R A .
H2B H 0.4231 0.5598 0.0788 0.099 Uiso 1 1 d R . .
C3 C 0.1649(6) 0.5621(4) 0.1232(4) 0.0852(13) Uani 1 1 d . A .
H3A H 0.1422 0.6461 0.0317 0.102 Uiso 1 1 d R . .
H3B H 0.0710 0.5948 0.1895 0.102 Uiso 1 1 d R . .
C4 C 0.1716(4) 0.3711(4) 0.1326(3) 0.0610(7) Uani 1 1 d . . .
H4A H 0.2583 0.3439 0.0601 0.073 Uiso 1 1 d R A .
H4B H 0.0597 0.3614 0.1172 0.073 Uiso 1 1 d R . .
C5 C 0.2153(3) 0.2302(3) 0.2701(2) 0.0432(5) Uani 1 1 d . A .
C6 C 0.5715(6) 0.4408(5) 0.2891(4) 0.0880(12) Uani 1 1 d . . .
H6A H 0.6049 0.3642 0.3783 0.132 Uiso 1 1 d R A .
H6B H 0.5875 0.5635 0.2693 0.132 Uiso 1 1 d R . .
H6C H 0.6425 0.3932 0.2204 0.132 Uiso 1 1 d R . .
C7 C 0.2767(6) 0.5023(4) 0.4028(3) 0.0782(11) Uani 1 1 d . . .
H7A H 0.1564 0.5344 0.3887 0.117 Uiso 1 1 d R A .
H7B H 0.3128 0.6069 0.4045 0.117 Uiso 1 1 d R . .
H7C H 0.2910 0.4035 0.4889 0.117 Uiso 1 1 d R . .
C8 C 0.2579(4) 0.0425(4) 0.2574(3) 0.0599(7) Uani 1 1 d . . .
H8A H 0.3625 0.0330 0.1942 0.090 Uiso 1 1 d R A .
H8B H 0.1637 0.0248 0.2236 0.090 Uiso 1 1 d R . .
H8C H 0.2748 -0.0496 0.3461 0.090 Uiso 1 1 d R . .
C9 C 0.0624(4) 0.2368(5) 0.3803(3) 0.0702(9) Uani 1 1 d . . .
H9A H 0.0979 0.1616 0.4690 0.105 Uiso 1 1 d R A .
H9B H -0.0290 0.1918 0.3646 0.105 Uiso 1 1 d R . .
H9C H 0.0209 0.3612 0.3777 0.105 Uiso 1 1 d R . .
C10A C 0.2035(8) 0.1270(9) 0.7435(6) 0.0464(12) Uani 0.50 1 d PDU A 1
H10A H 0.1786 0.2602 0.7076 0.056 Uiso 0.50 1 d PR A 1
H10B H 0.0956 0.0852 0.7553 0.056 Uiso 0.50 1 d PR A 1
C11A C 0.2611(14) 0.0668(16) 0.8784(9) 0.0512(16) Uani 0.50 1 d PDU A 1
H11A H 0.3158 -0.0605 0.9038 0.077 Uiso 0.50 1 d PR A 1
H11B H 0.1629 0.0825 0.9458 0.077 Uiso 0.50 1 d PR A 1
H11C H 0.3431 0.1387 0.8742 0.077 Uiso 0.50 1 d PR A 1
C10B C 0.1843(7) 0.0507(8) 0.7635(6) 0.0424(11) Uani 0.50 1 d PDU A 2
H10C H 0.0995 0.1620 0.7296 0.051 Uiso 0.50 1 d PR A 2
H10D H 0.1263 -0.0516 0.7857 0.051 Uiso 0.50 1 d PR A 2
C11B C 0.2246(14) 0.0442(19) 0.8894(11) 0.068(3) Uani 0.50 1 d PDU A 2
H11D H 0.3236 -0.0511 0.9172 0.103 Uiso 0.50 1 d PR A 2
H11E H 0.1265 0.0208 0.9595 0.103 Uiso 0.50 1 d PR A 2
H11F H 0.2509 0.1606 0.8766 0.103 Uiso 0.50 1 d PR A 2

loop_
_atom_site_aniso_label
_atom_site_aniso_U_11
_atom_site_aniso_U_22
_atom_site_aniso_U_33
_atom_site_aniso_U_23
_atom_site_aniso_U_13
_atom_site_aniso_U_12
Zn1 0.03712(14) 0.04407(15) 0.03771(14) -0.01719(10) -0.01070(9) 0.00811(9)
O1 0.0431(8) 0.0353(7) 0.0343(7) -0.0083(5) -0.0140(6) 0.0126(6)
N1 0.0447(9) 0.0262(7) 0.0353(8) -0.0105(6) -0.0187(7) 0.0036(6)
C1 0.095(2) 0.0308(10) 0.0506(13) -0.0145(9) -0.0334(13) -0.0053(11)
C2 0.161(4) 0.0285(11) 0.0611(17) -0.0082(11) -0.049(2) -0.0056(16)
C3 0.131(3) 0.0511(15) 0.0679(18) -0.0215(14) -0.063(2) 0.0353(18)
C4 0.0695(17) 0.0635(15) 0.0553(14) -0.0266(12) -0.0389(13) 0.0138(13)
C5 0.0417(11) 0.0446(11) 0.0476(11) -0.0225(9) -0.0169(9) 0.0039(8)
C6 0.124(3) 0.080(2) 0.083(2) -0.0173(18) -0.036(2) -0.055(2)
C7 0.136(3) 0.0398(12) 0.0716(18) -0.0346(13) -0.052(2) 0.0180(15)
C8 0.0647(17) 0.0510(14) 0.0778(19) -0.0330(13) -0.0130(14) -0.0146(12)
C9 0.0409(13) 0.101(2) 0.0698(18) -0.0406(18) -0.0136(12) 0.0066(14)
C10A 0.045(2) 0.051(3) 0.040(2) -0.017(2) -0.0035(18) -0.001(2)
C11A 0.059(4) 0.062(3) 0.037(3) -0.019(2) 0.005(2) -0.025(3)
C10B 0.037(2) 0.046(3) 0.040(2) -0.015(2) -0.0047(16) 0.001(2)
C11B 0.048(4) 0.045(5) 0.046(3) -0.016(3) 0.003(3) 0.003(4)

loop_
_atom_type_symbol
_atom_type_description
_atom_type_scat_dispersion_real
_atom_type_scat_dispersion_imag
_atom_type_scat_source
C C 0.0033 0.0016 'International Tables Vol C Tables 4.2.6.8 and 6.1.1.4'
H H 0.0000 0.0000 'International Tables Vol C Tables 4.2.6.8 and 6.1.1.4'
N N 0.0061 0.0033 'International Tables Vol C Tables 4.2.6.8 and 6.1.1.4'
O O 0.0106 0.0060 'International Tables Vol C Tables 4.2.6.8 and 6.1.1.4'
Zn Zn 0.2839 1.4301 'International Tables Vol C Tables 4.2.6.8 and 6.1.1.4'

loop_
_geom_angle_atom_site_label_1
_geom_angle_atom_site_label_2
_geom_angle_atom_site_label_3
_geom_angle
_geom_angle_site_symmetry_1
_geom_angle_site_symmetry_3
O1 Zn1 C10A 144.99(19) 2_656 .
O1 Zn1 O1 77.59(6) 2_656 .
C10A Zn1 O1 136.39(19) . .
O1 Zn1 C10B 134.79(17) 2_656 .
C10A Zn1 C10B 18.35(19) . .
O1 Zn1 C10B 146.05(17) . .
O1 Zn1 Zn1 39.42(4) 2_656 2_656
C10A Zn1 Zn1 171.5(2) . 2_656
O1 Zn1 Zn1 38.17(4) . 2_656
C10B Zn1 Zn1 170.12(18) . 2_656
N1 O1 Zn1 114.71(11) . 2_656
N1 O1 Zn1 142.67(12) . .
Zn1 O1 Zn1 102.41(6) 2_656 .
O1 N1 C5 109.34(16) . .
O1 N1 C1 108.67(15) . .
C5 N1 C1 120.42(18) . .
N1 C1 C6 106.7(2) . .
N1 C1 C7 116.2(3) . .
C6 C1 C7 109.4(3) . .
N1 C1 C2 106.29(19) . .
C6 C1 C2 108.2(3) . .
C7 C1 C2 109.8(3) . .
C3 C2 C1 113.6(3) . .
C3 C2 H2A 108.8 . .
C1 C2 H2A 108.9 . .
C3 C2 H2B 108.8 . .
C1 C2 H2B 108.9 . .
H2A C2 H2B 107.7 . .
C2 C3 C4 109.9(2) . .
C2 C3 H3A 109.8 . .
C4 C3 H3A 109.7 . .
C2 C3 H3B 109.6 . .
C4 C3 H3B 109.6 . .
H3A C3 H3B 108.2 . .
C3 C4 C5 113.1(2) . .
C3 C4 H4A 108.9 . .
C5 C4 H4A 109.0 . .
C3 C4 H4B 109.0 . .
C5 C4 H4B 109.0 . .
H4A C4 H4B 107.8 . .
N1 C5 C9 116.8(2) . .
N1 C5 C8 106.42(19) . .
C9 C5 C8 108.9(2) . .
N1 C5 C4 105.5(2) . .
C9 C5 C4 110.5(2) . .
C8 C5 C4 108.3(2) . .
C1 C6 H6A 109.6 . .
C1 C6 H6B 109.4 . .
H6A C6 H6B 109.5 . .
C1 C6 H6C 109.5 . .
H6A C6 H6C 109.5 . .
H6B C6 H6C 109.5 . .
C1 C7 H7A 109.4 . .
C1 C7 H7B 109.5 . .
H7A C7 H7B 109.5 . .
C1 C7 H7C 109.5 . .
H7A C7 H7C 109.5 . .
H7B C7 H7C 109.5 . .
C5 C8 H8A 109.4 . .
C5 C8 H8B 109.5 . .
H8A C8 H8B 109.5 . .
C5 C8 H8C 109.5 . .
H8A C8 H8C 109.5 . .
H8B C8 H8C 109.5 . .
C5 C9 H9A 109.5 . .
C5 C9 H9B 109.5 . .
H9A C9 H9B 109.5 . .
C5 C9 H9C 109.4 . .
H9A C9 H9C 109.5 . .
H9B C9 H9C 109.5 . .
C11A C10A Zn1 114.6(6) . .
C11A C10A H10A 108.6 . .
Zn1 C10A H10A 108.9 . .
C11A C10A H10B 108.4 . .
Zn1 C10A H10B 108.6 . .
H10A C10A H10B 107.6 . .
C11A C10A H10C 124.1 . .
Zn1 C10A H10C 117.8 . .
H10A C10A H10C 71.5 . .
C10A C11A H11A 109.4 . .
C10A C11A H11B 109.8 . .
H11A C11A H11B 109.5 . .
C10A C11A H11C 109.3 . .
H11A C11A H11C 109.5 . .
H11B C11A H11C 109.5 . .
C10A C11A H11D 121.4 . .
H11B C11A H11D 106.0 . .
H11C C11A H11D 100.3 . .
C10A C11A H11E 102.4 . .
H11A C11A H11E 89.1 . .
H11C C11A H11E 134.5 . .
H11D C11A H11E 89.8 . .
C10A C11A H11F 92.8 . .
H11A C11A H11F 153.5 . .
H11B C11A H11F 74.5 . .
H11C C11A H11F 47.4 . .
H11D C11A H11F 141.4 . .
H11E C11A H11F 100.3 . .
C11B C10B Zn1 120.7(6) . .
C11B C10B H10A 88.6 . .
Zn1 C10B H10A 86.4 . .
C11B C10B H10B 113.2 . .
Zn1 C10B H10B 123.3 . .
H10A C10B H10B 78.5 . .
C11B C10B H10C 107.9 . .
Zn1 C10B H10C 107.3 . .
C11B C10B H10D 106.4 . .
Zn1 C10B H10D 107.0 . .
H10A C10B H10D 149.4 . .
H10B C10B H10D 71.2 . .
H10C C10B H10D 106.8 . .
C10B C11B H11A 98.3 . .
C10B C11B H11B 128.1 . .
H11A C11B H11B 127.8 . .
C10B C11B H11C 113.7 . .
H11A C11B H11C 86.7 . .
H11B C11B H11C 93.5 . .
C10B C11B H11D 110.1 . .
H11B C11B H11D 118.5 . .
H11C C11B H11D 78.2 . .
C10B C11B H11E 109.7 . .
H11A C11B H11E 111.1 . .
H11C C11B H11E 129.7 . .
H11D C11B H11E 109.5 . .
C10B C11B H11F 108.7 . .
H11A C11B H11F 118.9 . .
H11B C11B H11F 71.9 . .
H11D C11B H11F 109.5 . .
H11E C11B H11F 109.5 . .

loop_
_geom_bond_atom_site_label_1
_geom_bond_atom_site_label_2
_geom_bond_distance
_geom_bond_site_symmetry_2
Zn1 O1 1.9224(14) 2_656
Zn1 C10A 1.947(6) .
Zn1 O1 1.9752(15) .
Zn1 C10B 1.979(6) .
Zn1 Zn1 3.0379(5) 2_656
O1 N1 1.4392(19) .
O1 Zn1 1.9224(14) 2_656
N1 C5 1.477(3) .
N1 C1 1.480(3) .
C1 C6 1.520(5) .
C1 C7 1.522(4) .
C1 C2 1.537(4) .
C2 C3 1.512(6) .
C2 H2A 0.9900 .
C2 H2B 0.9900 .
C3 C4 1.515(4) .
C3 H3A 0.9900 .
C3 H3B 0.9900 .
C4 C5 1.543(3) .
C4 H4A 0.9900 .
C4 H4B 0.9900 .
C5 C9 1.536(4) .
C5 C8 1.538(3) .
C6 H6A 0.9800 .
C6 H6B 0.9800 .
C6 H6C 0.9800 .
C7 H7A 0.9800 .
C7 H7B 0.9800 .
C7 H7C 0.9800 .
C8 H8A 0.9800 .
C8 H8B 0.9800 .
C8 H8C 0.9800 .
C9 H9A 0.9800 .
C9 H9B 0.9800 .
C9 H9C 0.9800 .
C10A C11A 1.487(9) .
C10A H10A 0.9900 .
C10A H10B 0.9900 .
C10A H10C 0.8516 .
C11A H11A 0.9800 .
C11A H11B 0.9800 .
C11A H11C 0.9800 .
C11A H11D 0.9505 .
C11A H11E 1.2903 .
C11A H11F 0.7435 .
C10B C11B 1.443(10) .
C10B H10B 0.7197 .
C10B H10C 0.9900 .
C10B H10D 0.9900 .
C11B H11D 0.9800 .
C11B H11E 0.9800 .
C11B H11F 0.9800 .

loop_
_geom_torsion_atom_site_label_1
_geom_torsion_atom_site_label_2
_geom_torsion_atom_site_label_3
_geom_torsion_atom_site_label_4
_geom_torsion
_geom_torsion_site_symmetry_1
_geom_torsion_site_symmetry_4
O1 Zn1 O1 N1 173.9(3) 2_656 .
C10A Zn1 O1 N1 -16.1(4) . .
C10B Zn1 O1 N1 9.1(4) . .
Zn1 Zn1 O1 N1 173.9(3) 2_656 .
O1 Zn1 O1 Zn1 0.0 2_656 2_656
C10A Zn1 O1 Zn1 170.0(3) . 2_656
C10B Zn1 O1 Zn1 -164.8(3) . 2_656
Zn1 O1 N1 C5 110.03(15) 2_656 .
Zn1 O1 N1 C5 -63.4(3) . .
Zn1 O1 N1 C1 -116.73(19) 2_656 .
Zn1 O1 N1 C1 69.9(3) . .
O1 N1 C1 C6 61.9(3) . .
C5 N1 C1 C6 -170.9(2) . .
O1 N1 C1 C7 -60.3(3) . .
C5 N1 C1 C7 66.8(3) . .
O1 N1 C1 C2 177.2(2) . .
C5 N1 C1 C2 -55.6(3) . .
N1 C1 C2 C3 51.6(4) . .
C6 C1 C2 C3 165.9(3) . .
C7 C1 C2 C3 -74.8(3) . .
C1 C2 C3 C4 -55.2(4) . .
C2 C3 C4 C5 56.4(4) . .
O1 N1 C5 C9 60.2(3) . .
C1 N1 C5 C9 -66.6(3) . .
O1 N1 C5 C8 -61.6(2) . .
C1 N1 C5 C8 171.6(2) . .
O1 N1 C5 C4 -176.54(16) . .
C1 N1 C5 C4 56.6(3) . .
C3 C4 C5 N1 -53.8(3) . .
C3 C4 C5 C9 73.3(4) . .
C3 C4 C5 C8 -167.5(3) . .
O1 Zn1 C10A C11A 15.3(8) 2_656 .
O1 Zn1 C10A C11A -147.6(5) . .
C10B Zn1 C10A C11A 81.5(10) . .
O1 Zn1 C10B C11B 59.6(8) 2_656 .
C10A Zn1 C10B C11B -72.6(12) . .
O1 Zn1 C10B C11B -141.5(7) . .
